data_4114463
loop_
_publ_author_name
'Xin Zhao'
'Xiao-Zhong Wang'
'Xi-Kui Jiang'
'Ying-Qi Chen'
'Zhan-Ting Li'
'Guang-Ju Chen'

_publ_section_title
;
 Hydrazide-Based Quadruply Hydrogen-Bonded Heterodimers. Structure,
 Assembling Selectivity, and Supramolecular Substitution
;
_journal_name_full 'Journal of the American Chemical Society'
_journal_page_first 15128
_journal_page_last 15139
_journal_paper_doi 10.1021/ja037312x
_journal_volume 125
_journal_year 2003
_chemical_formula_sum 'C31 H46 N4 O5'
_chemical_formula_weight 554.72
_chemical_name_systematic
; 
 ? 
;
_space_group_IT_number 2
_symmetry_cell_setting triclinic
_symmetry_space_group_name_Hall '-P 1'
_symmetry_space_group_name_H-M 'P -1'
_atom_sites_solution_hydrogens geom
_atom_sites_solution_primary direct
_atom_sites_solution_secondary difmap
_audit_creation_method SHELXL-97
_cell_angle_alpha 76.966(3)
_cell_angle_beta 78.834(3)
_cell_angle_gamma 74.785(3)
_cell_formula_units_Z 2
_cell_length_a 9.3928(13)
_cell_length_b 9.5527(14)
_cell_length_c 18.941(3)
_cell_measurement_reflns_used 653
_cell_measurement_temperature 293(2)
_cell_measurement_theta_max 40.619
_cell_measurement_theta_min 4.764
_cell_volume 1581.3(4)
_computing_cell_refinement 'Bruker SMART'
_computing_data_collection 'Bruker SMART'
_computing_data_reduction 'Bruker SHELXTL'
_computing_molecular_graphics 'Bruker SHELXTL'
_computing_publication_material 'Bruker SHELXTL'
_computing_structure_refinement 'SHELXL-97 (Sheldrick, 1997)'
_computing_structure_solution 'SHELXS-97 (Sheldrick, 1990)'
_diffrn_ambient_temperature 293(2)
_diffrn_measured_fraction_theta_full 0.891
_diffrn_measured_fraction_theta_max 0.891
_diffrn_measurement_device_type 'CCD area detector'
_diffrn_measurement_method 'phi and omega scans'
_diffrn_radiation_monochromator graphite
_diffrn_radiation_source 'fine-focus sealed tube'
_diffrn_radiation_type MoK\a
_diffrn_radiation_wavelength 0.71073
_diffrn_reflns_av_R_equivalents 0.0975
_diffrn_reflns_av_sigmaI/netI 0.2407
_diffrn_reflns_limit_h_max 12
_diffrn_reflns_limit_h_min -11
_diffrn_reflns_limit_k_max 12
_diffrn_reflns_limit_k_min -12
_diffrn_reflns_limit_l_max 25
_diffrn_reflns_limit_l_min -21
_diffrn_reflns_number 9677
_diffrn_reflns_theta_full 28.26
_diffrn_reflns_theta_max 28.26
_diffrn_reflns_theta_min 2.23
_exptl_absorpt_coefficient_mu 0.079
_exptl_absorpt_correction_T_max 1.00000
_exptl_absorpt_correction_T_min 0.76895
_exptl_absorpt_correction_type sadabs
_exptl_crystal_density_diffrn 1.165
_exptl_crystal_F_000 600
_exptl_crystal_size_max 0.423
_exptl_crystal_size_mid 0.347
_exptl_crystal_size_min 0.128
_refine_diff_density_max 0.245
_refine_diff_density_min -0.198
_refine_diff_density_rms 0.041
_refine_ls_extinction_coef 0.0007(9)
_refine_ls_extinction_expression Fc^*^=kFc[1+0.001xFc^2^\l^3^/sin(2\q)]^-1/4^
_refine_ls_extinction_method SHELXL
_refine_ls_goodness_of_fit_ref 0.662
_refine_ls_hydrogen_treatment mixed
_refine_ls_matrix_type full
_refine_ls_number_parameters 476
_refine_ls_number_reflns 6982
_refine_ls_number_restraints 3
_refine_ls_restrained_S_all 0.745
_refine_ls_R_factor_all 0.2172
_refine_ls_R_factor_gt 0.0629
_refine_ls_shift/su_max 0.062
_refine_ls_shift/su_mean 0.005
_refine_ls_structure_factor_coef Fsqd
_refine_ls_weighting_details 'calc w=1/[\s^2^(Fo^2^)+(0.0397P)^2^+0.0000P] where P=(Fo^2^+2Fc^2^)/3'
_refine_ls_weighting_scheme calc
_refine_ls_wR_factor_gt 0.1329
_refine_ls_wR_factor_ref 0.1676
_reflns_number_gt 1674
_reflns_number_total 6982
_reflns_threshold_expression >2sigma(I)
_cod_data_source_file ja037312xsi20031001_114700.cif
_cod_data_source_block cd22325
_cod_database_code 4114463

loop_
_symmetry_equiv_pos_as_xyz
'x, y, z'
'-x, -y, -z'

loop_
_atom_site_label
_atom_site_type_symbol
_atom_site_fract_x
_atom_site_fract_y
_atom_site_fract_z
_atom_site_U_iso_or_equiv
_atom_site_adp_type
_atom_site_occupancy
_atom_site_symmetry_multiplicity
_atom_site_calc_flag
_atom_site_refinement_flags
N1 N 0.9272(4) 0.2779(4) 0.4344(2) 0.0522(10) Uani 1 1 d .
N2 N 0.8333(3) 0.1823(4) 0.44805(16) 0.0552(10) Uani 1 1 d .
H44 H 0.8380 0.1086 0.4839 0.066 Uiso 1 1 calc R
N3 N 0.6503(3) 0.1078(4) 0.41289(17) 0.0619(10) Uani 1 1 d .
H45 H 0.6684 0.0272 0.4443 0.074 Uiso 1 1 calc R
N4 N 0.5357(4) 0.1420(5) 0.3707(2) 0.0570(11) Uani 1 1 d .
O1 O 0.9862(3) 0.5343(3) 0.37193(14) 0.0607(8) Uani 1 1 d .
O2 O 1.0723(3) 0.1323(3) 0.51487(15) 0.0615(9) Uani 1 1 d .
O3 O 0.7145(3) 0.3235(3) 0.35249(15) 0.0625(9) Uani 1 1 d .
O4 O 0.4557(3) -0.0592(3) 0.42887(16) 0.0705(9) Uani 1 1 d .
O5 O 0.3867(3) 0.3193(3) 0.26962(14) 0.0624(8) Uani 1 1 d .
C1 C 1.1102(4) 0.4966(5) 0.4058(2) 0.0481(11) Uani 1 1 d .
C2 C 1.2072(5) 0.5891(6) 0.3952(3) 0.0605(13) Uani 1 1 d .
C3 C 1.3327(6) 0.5445(7) 0.4290(3) 0.0728(16) Uani 1 1 d .
C4 C 1.3636(5) 0.4113(6) 0.4736(3) 0.0670(15) Uani 1 1 d .
C5 C 1.2656(5) 0.3207(6) 0.4851(3) 0.0558(12) Uani 1 1 d .
C6 C 1.1373(4) 0.3601(5) 0.4516(2) 0.0453(10) Uani 1 1 d .
C7 C 1.0441(4) 0.2475(5) 0.4699(2) 0.0481(11) Uani 1 1 d .
C8 C 0.7325(4) 0.2135(5) 0.4004(2) 0.0508(11) Uani 1 1 d .
C9 C 0.4397(4) 0.0552(5) 0.3825(2) 0.0530(12) Uani 1 1 d .
C10 C 0.3153(4) 0.1025(5) 0.3374(2) 0.0472(11) Uani 1 1 d .
C11 C 0.2170(5) 0.0092(5) 0.3520(3) 0.0576(12) Uani 1 1 d .
C12 C 0.0943(5) 0.0413(6) 0.3166(3) 0.0656(14) Uani 1 1 d .
C13 C 0.0652(5) 0.1697(6) 0.2664(3) 0.0707(15) Uani 1 1 d .
C14 C 0.1603(5) 0.2663(6) 0.2491(3) 0.0650(13) Uani 1 1 d .
C15 C 0.2858(4) 0.2307(5) 0.2850(2) 0.0537(12) Uani 1 1 d .
C16 C 0.9401(5) 0.6829(5) 0.3328(3) 0.0583(13) Uani 1 1 d .
C17 C 0.8017(6) 0.6956(6) 0.3032(4) 0.0690(15) Uani 1 1 d .
C18 C 0.7509(6) 0.8470(6) 0.2566(3) 0.0709(15) Uani 1 1 d .
C19 C 0.6199(6) 0.8552(6) 0.2179(3) 0.0788(16) Uani 1 1 d .
C20 C 0.5764(7) 1.0010(7) 0.1664(3) 0.0819(17) Uani 1 1 d .
C21 C 0.4416(8) 1.0082(7) 0.1316(4) 0.0932(19) Uani 1 1 d .
C22 C 0.3999(6) 1.1446(6) 0.0766(3) 0.117(2) Uani 1 1 d .
H22A H 0.4833 1.1503 0.0377 0.140 Uiso 1 1 calc R
H21B H 0.3822 1.2295 0.0999 0.140 Uiso 1 1 calc R
C23 C 0.2634(6) 1.1531(7) 0.0434(3) 0.159(3) Uani 1 1 d .
H24A H 0.2799 1.0700 0.0199 0.239 Uiso 1 1 calc R
H25B H 0.2443 1.2427 0.0080 0.239 Uiso 1 1 calc R
H23C H 0.1791 1.1520 0.0813 0.239 Uiso 1 1 calc R
C24 C 0.3568(6) 0.4566(6) 0.2196(3) 0.0690(14) Uani 1 1 d .
C25 C 0.4893(7) 0.5245(6) 0.2124(4) 0.0793(16) Uani 1 1 d .
C26 C 0.6349(6) 0.4404(6) 0.1773(3) 0.0971(18) Uani 1 1 d .
H30A H 0.7147 0.4808 0.1843 0.117 Uiso 1 1 calc R
H31B H 0.6518 0.3385 0.2025 0.117 Uiso 1 1 calc R
C27 C 0.6440(8) 0.4432(8) 0.0983(4) 0.144(3) Uani 1 1 d .
H32A H 0.6261 0.5455 0.0735 0.173 Uiso 1 1 calc R
H33B H 0.5639 0.4029 0.0917 0.173 Uiso 1 1 calc R
C28 C 0.7912(10) 0.3592(12) 0.0602(6) 0.177(4) Uani 1 1 d .
C29 C 0.7919(10) 0.3786(13) -0.0188(5) 0.264(6) Uani 1 1 d D
H37A H 0.7084 0.3431 -0.0252 0.317 Uiso 1 1 calc R
H36B H 0.7703 0.4840 -0.0375 0.317 Uiso 1 1 calc R
C30 C 0.9212(13) 0.3124(14) -0.0666(8) 0.315(9) Uani 1 1 d D
H38A H 0.9366 0.3839 -0.1110 0.378 Uiso 1 1 calc R
H39B H 1.0087 0.2896 -0.0424 0.378 Uiso 1 1 calc R
C31 C 0.9076(13) 0.1833(14) -0.0856(9) 0.382(10) Uani 1 1 d D
H42A H 0.8188 0.2037 -0.1077 0.573 Uiso 1 1 calc R
H41B H 0.9017 0.1086 -0.0424 0.573 Uiso 1 1 calc R
H40C H 0.9928 0.1492 -0.1196 0.573 Uiso 1 1 calc R
H1 H 1.194(4) 0.680(4) 0.3594(19) 0.056(12) Uiso 1 1 d .
H2 H 1.404(4) 0.597(4) 0.412(2) 0.081(15) Uiso 1 1 d .
H3 H 1.447(4) 0.374(4) 0.4965(18) 0.053(12) Uiso 1 1 d .
H4 H 1.278(4) 0.234(4) 0.5159(18) 0.050(13) Uiso 1 1 d .
H5 H 0.237(3) -0.077(4) 0.3902(17) 0.043(11) Uiso 1 1 d .
H6 H 0.026(4) -0.030(4) 0.3305(19) 0.073(13) Uiso 1 1 d .
H7 H -0.028(4) 0.204(4) 0.2407(19) 0.080(13) Uiso 1 1 d .
H8 H 0.140(4) 0.369(5) 0.210(2) 0.089(15) Uiso 1 1 d .
H9 H 0.919(4) 0.750(4) 0.3660(18) 0.056(13) Uiso 1 1 d .
H10 H 1.025(3) 0.698(3) 0.2883(17) 0.045(11) Uiso 1 1 d .
H11 H 0.728(4) 0.670(4) 0.346(2) 0.071(15) Uiso 1 1 d .
H12 H 0.820(4) 0.625(5) 0.275(2) 0.079(17) Uiso 1 1 d .
H13 H 0.731(4) 0.921(4) 0.289(2) 0.076(14) Uiso 1 1 d .
H14 H 0.841(4) 0.858(4) 0.218(2) 0.080(16) Uiso 1 1 d .
H15 H 0.535(5) 0.846(5) 0.264(2) 0.116(19) Uiso 1 1 d .
H16 H 0.688(7) 0.780(7) 0.177(3) 0.22(3) Uiso 1 1 d .
H17 H 0.546(4) 1.109(5) 0.196(2) 0.119(17) Uiso 1 1 d .
H18 H 0.652(4) 1.014(5) 0.129(2) 0.071(17) Uiso 1 1 d .
H19 H 0.350(6) 1.008(6) 0.177(3) 0.16(3) Uiso 1 1 d .
H20 H 0.470(4) 0.920(4) 0.1103(18) 0.054(13) Uiso 1 1 d .
H26 H 0.254(5) 0.525(5) 0.240(2) 0.13(2) Uiso 1 1 d .
H27 H 0.341(4) 0.437(4) 0.1695(19) 0.062(12) Uiso 1 1 d .
H28 H 0.500(5) 0.532(6) 0.265(3) 0.14(2) Uiso 1 1 d .
H29 H 0.459(4) 0.635(5) 0.179(2) 0.110(17) Uiso 1 1 d .
H34 H 0.886(5) 0.383(5) 0.080(3) 0.105(19) Uiso 1 1 d .
H35 H 0.826(4) 0.266(4) 0.103(2) 0.066(13) Uiso 1 1 d .
H43 H 0.909(4) 0.359(5) 0.405(2) 0.076(17) Uiso 1 1 d .
H46 H 0.529(4) 0.221(4) 0.341(2) 0.067(16) Uiso 1 1 d .

loop_
_atom_site_aniso_label
_atom_site_aniso_U_11
_atom_site_aniso_U_22
_atom_site_aniso_U_33
_atom_site_aniso_U_23
_atom_site_aniso_U_13
_atom_site_aniso_U_12
N1 0.048(2) 0.050(3) 0.067(3) -0.002(2) -0.017(2) -0.026(2)
N2 0.055(2) 0.068(3) 0.051(2) 0.0097(18) -0.0192(18) -0.038(2)
N3 0.062(2) 0.055(2) 0.078(3) 0.0131(19) -0.044(2) -0.025(2)
N4 0.054(2) 0.061(3) 0.063(3) 0.002(2) -0.026(2) -0.025(2)
O1 0.0658(19) 0.048(2) 0.077(2) 0.0010(16) -0.0318(17) -0.0226(16)
O2 0.0689(19) 0.053(2) 0.070(2) 0.0036(16) -0.0308(17) -0.0232(16)
O3 0.0565(18) 0.066(2) 0.068(2) 0.0135(17) -0.0247(16) -0.0293(17)
O4 0.079(2) 0.065(2) 0.077(2) 0.0159(18) -0.0337(18) -0.0394(18)
O5 0.0663(19) 0.065(2) 0.062(2) 0.0120(16) -0.0264(16) -0.0329(17)
C1 0.046(3) 0.050(3) 0.057(3) -0.015(2) -0.022(2) -0.012(2)
C2 0.069(3) 0.056(3) 0.066(3) -0.010(3) -0.017(3) -0.027(3)
C3 0.061(3) 0.092(5) 0.082(4) -0.022(3) -0.013(3) -0.040(4)
C4 0.051(3) 0.075(4) 0.087(4) -0.017(3) -0.028(3) -0.020(3)
C5 0.057(3) 0.057(4) 0.060(3) -0.012(3) -0.018(3) -0.017(3)
C6 0.042(2) 0.054(3) 0.048(3) -0.017(2) -0.015(2) -0.013(2)
C7 0.040(2) 0.055(3) 0.055(3) -0.015(2) -0.014(2) -0.012(2)
C8 0.046(3) 0.058(3) 0.054(3) -0.006(2) -0.014(2) -0.021(2)
C9 0.054(3) 0.065(3) 0.050(3) -0.012(2) -0.006(2) -0.030(3)
C10 0.044(2) 0.055(3) 0.048(3) -0.004(2) -0.012(2) -0.023(2)
C11 0.060(3) 0.058(3) 0.059(3) -0.012(3) -0.013(3) -0.018(3)
C12 0.055(3) 0.074(4) 0.081(4) -0.019(3) -0.013(3) -0.030(3)
C13 0.052(3) 0.097(5) 0.073(4) -0.013(3) -0.024(3) -0.024(3)
C14 0.061(3) 0.076(4) 0.063(3) -0.007(3) -0.023(3) -0.018(3)
C15 0.051(3) 0.067(3) 0.053(3) -0.013(2) -0.008(2) -0.027(3)
C16 0.062(3) 0.057(3) 0.061(4) -0.006(3) -0.015(3) -0.021(3)
C17 0.069(4) 0.064(4) 0.078(4) 0.004(3) -0.032(3) -0.021(3)
C18 0.075(4) 0.064(4) 0.078(4) -0.013(3) -0.028(3) -0.010(3)
C19 0.071(4) 0.081(4) 0.081(4) 0.005(4) -0.029(4) -0.016(3)
C20 0.087(4) 0.077(4) 0.080(4) 0.003(4) -0.030(4) -0.019(4)
C21 0.108(5) 0.081(5) 0.092(5) -0.017(4) -0.045(4) -0.002(4)
C22 0.121(5) 0.119(6) 0.111(5) -0.023(4) -0.051(4) 0.000(4)
C23 0.146(5) 0.179(7) 0.155(6) -0.013(5) -0.089(5) -0.006(5)
C24 0.078(4) 0.066(4) 0.066(4) 0.009(3) -0.023(3) -0.029(3)
C25 0.095(4) 0.066(4) 0.082(4) 0.006(3) -0.017(4) -0.039(4)
C26 0.094(4) 0.126(5) 0.078(4) 0.003(4) -0.018(4) -0.049(4)
C27 0.138(6) 0.196(8) 0.112(6) -0.036(5) -0.012(5) -0.059(6)
C28 0.122(7) 0.252(11) 0.123(8) 0.005(8) -0.014(7) -0.023(7)
C29 0.196(10) 0.401(18) 0.141(8) -0.071(10) 0.015(8) 0.018(10)
C30 0.240(13) 0.284(17) 0.42(2) -0.170(16) -0.161(14) 0.107(14)
C31 0.228(12) 0.254(17) 0.64(3) -0.170(17) 0.063(14) -0.033(12)

loop_
_atom_type_symbol
_atom_type_description
_atom_type_scat_dispersion_real
_atom_type_scat_dispersion_imag
_atom_type_scat_source
C C 0.0033 0.0016 'International Tables Vol C Tables 4.2.6.8 and 6.1.1.4'
H H 0.0000 0.0000 'International Tables Vol C Tables 4.2.6.8 and 6.1.1.4'
N N 0.0061 0.0033 'International Tables Vol C Tables 4.2.6.8 and 6.1.1.4'
O O 0.0106 0.0060 'International Tables Vol C Tables 4.2.6.8 and 6.1.1.4'

loop_
_geom_angle_atom_site_label_1
_geom_angle_atom_site_label_2
_geom_angle_atom_site_label_3
_geom_angle
C7 N1 N2 120.8(4)
C7 N1 H43 118(3)
N2 N1 H43 121(3)
C8 N2 N1 115.0(3)
C8 N2 H44 122.5
N1 N2 H44 122.5
C8 N3 N4 114.6(3)
C8 N3 H45 122.7
N4 N3 H45 122.7
C9 N4 N3 120.3(4)
C9 N4 H46 124(3)
N3 N4 H46 116(3)
C1 O1 C16 119.5(3)
C15 O5 C24 119.1(3)
O1 C1 C6 117.3(4)
O1 C1 C2 122.3(4)
C6 C1 C2 120.4(4)
C3 C2 C1 120.0(5)
C3 C2 H1 119(2)
C1 C2 H1 120(2)
C4 C3 C2 121.3(5)
C4 C3 H2 120(3)
C2 C3 H2 117(3)
C3 C4 C5 118.5(5)
C3 C4 H3 125(2)
C5 C4 H3 116(2)
C4 C5 C6 122.5(5)
C4 C5 H4 122(2)
C6 C5 H4 115(2)
C1 C6 C5 117.2(4)
C1 C6 C7 127.5(4)
C5 C6 C7 115.3(4)
O2 C7 N1 120.7(4)
O2 C7 C6 122.9(4)
N1 C7 C6 116.3(4)
O3 C8 N2 124.3(4)
O3 C8 N3 123.2(4)
N2 C8 N3 112.5(4)
O4 C9 N4 120.1(4)
O4 C9 C10 122.5(4)
N4 C9 C10 117.4(4)
C15 C10 C11 117.7(4)
C15 C10 C9 126.9(4)
C11 C10 C9 115.4(4)
C12 C11 C10 121.8(5)
C12 C11 H5 122(2)
C10 C11 H5 117(2)
C13 C12 C11 119.6(5)
C13 C12 H6 122(2)
C11 C12 H6 118(2)
C12 C13 C14 121.1(5)
C12 C13 H7 124(2)
C14 C13 H7 115(2)
C13 C14 C15 118.5(5)
C13 C14 H8 123(2)
C15 C14 H8 118(2)
O5 C15 C10 116.9(4)
O5 C15 C14 121.8(4)
C10 C15 C14 121.3(4)
O1 C16 C17 108.7(4)
O1 C16 H9 109(2)
C17 C16 H9 108(2)
O1 C16 H10 106.2(18)
C17 C16 H10 108.3(16)
H9 C16 H10 116(3)
C16 C17 C18 112.1(4)
C16 C17 H11 106(2)
C18 C17 H11 114(2)
C16 C17 H12 108(3)
C18 C17 H12 109(3)
H11 C17 H12 108(4)
C17 C18 C19 112.6(5)
C17 C18 H13 107(2)
C19 C18 H13 114(2)
C17 C18 H14 104(2)
C19 C18 H14 108(2)
H13 C18 H14 111(3)
C20 C19 C18 113.2(5)
C20 C19 H15 110(3)
C18 C19 H15 100(2)
C20 C19 H16 101(3)
C18 C19 H16 95(3)
H15 C19 H16 136(4)
C21 C20 C19 111.9(5)
C21 C20 H17 106.8(19)
C19 C20 H17 114(2)
C21 C20 H18 107(2)
C19 C20 H18 110(3)
H17 C20 H18 107(4)
C22 C21 C20 114.3(6)
C22 C21 H19 108(3)
C20 C21 H19 105(3)
C22 C21 H20 112(2)
C20 C21 H20 103(2)
H19 C21 H20 114(4)
C21 C22 C23 114.1(5)
C21 C22 H22A 108.7
C23 C22 H22A 108.7
C21 C22 H21B 108.7
C23 C22 H21B 108.7
H22A C22 H21B 107.6
C22 C23 H24A 109.5
C22 C23 H25B 109.5
H24A C23 H25B 109.5
C22 C23 H23C 109.5
H24A C23 H23C 109.5
H25B C23 H23C 109.5
O5 C24 C25 106.4(4)
O5 C24 H26 109(3)
C25 C24 H26 113(3)
O5 C24 H27 109.3(19)
C25 C24 H27 112.7(19)
H26 C24 H27 106(3)
C26 C25 C24 115.2(5)
C26 C25 H28 109(3)
C24 C25 H28 107(3)
C26 C25 H29 109(2)
C24 C25 H29 105(2)
H28 C25 H29 111(4)
C27 C26 C25 115.1(5)
C27 C26 H30A 108.5
C25 C26 H30A 108.5
C27 C26 H31B 108.5
C25 C26 H31B 108.5
H30A C26 H31B 107.5
C26 C27 C28 116.7(7)
C26 C27 H32A 108.1
C28 C27 H32A 108.1
C26 C27 H33B 108.1
C28 C27 H33B 108.1
H32A C27 H33B 107.3
C29 C28 C27 112.0(8)
C29 C28 H34 118(3)
C27 C28 H34 109(3)
C29 C28 H35 135(2)
C27 C28 H35 102(2)
H34 C28 H35 74(3)
C30 C29 C28 121.9(10)
C30 C29 H37A 106.9
C28 C29 H37A 106.9
C30 C29 H36B 106.8
C28 C29 H36B 106.9
H37A C29 H36B 106.7
C31 C30 C29 113.6(14)
C31 C30 H38A 108.9
C29 C30 H38A 108.9
C31 C30 H39B 108.8
C29 C30 H39B 108.8
H38A C30 H39B 107.7
C30 C31 H42A 109.5
C30 C31 H41B 109.5
H42A C31 H41B 109.5
C30 C31 H40C 109.4
H42A C31 H40C 109.5
H41B C31 H40C 109.5

loop_
_geom_bond_atom_site_label_1
_geom_bond_atom_site_label_2
_geom_bond_distance
N1 C7 1.331(4)
N1 N2 1.381(4)
N1 H43 0.84(4)
N2 C8 1.365(4)
N2 H44 0.8600
N3 C8 1.380(4)
N3 N4 1.390(4)
N3 H45 0.8600
N4 C9 1.335(5)
N4 H46 0.83(4)
O1 C1 1.366(4)
O1 C16 1.442(5)
O2 C7 1.233(4)
O3 C8 1.221(4)
O4 C9 1.233(4)
O5 C15 1.379(4)
O5 C24 1.430(5)
C1 C6 1.385(5)
C1 C2 1.387(5)
C2 C3 1.373(6)
C2 H1 0.97(3)
C3 C4 1.354(6)
C3 H2 0.91(4)
C4 C5 1.379(6)
C4 H3 0.91(3)
C5 C6 1.395(5)
C5 H4 0.90(3)
C6 C7 1.500(5)
C9 C10 1.495(5)
C10 C15 1.393(5)
C10 C11 1.395(5)
C11 C12 1.377(5)
C11 H5 0.97(3)
C12 C13 1.372(6)
C12 H6 1.02(4)
C13 C14 1.393(6)
C13 H7 1.02(3)
C14 C15 1.402(5)
C14 H8 1.08(4)
C16 C17 1.480(6)
C16 H9 0.95(3)
C16 H10 1.06(3)
C17 C18 1.524(6)
C17 H11 0.99(3)
C17 H12 0.92(4)
C18 C19 1.526(6)
C18 H13 1.00(4)
C18 H14 1.02(4)
C19 C20 1.517(7)
C19 H15 1.06(4)
C19 H16 1.15(6)
C20 C21 1.517(7)
C20 H17 1.23(5)
C20 H18 0.91(4)
C21 C22 1.487(7)
C21 H19 1.10(5)
C21 H20 0.97(3)
C22 C23 1.511(6)
C22 H22A 0.9700
C22 H21B 0.9700
C23 H24A 0.9600
C23 H25B 0.9600
C23 H23C 0.9600
C24 C25 1.518(6)
C24 H26 1.07(4)
C24 H27 1.05(3)
C25 C26 1.507(7)
C25 H28 1.03(5)
C25 H29 1.10(5)
C26 C27 1.476(6)
C26 H30A 0.9700
C26 H31B 0.9700
C27 C28 1.539(9)
C27 H32A 0.9700
C27 H33B 0.9700
C28 C29 1.465(10)
C28 H34 1.12(4)
C28 H35 1.09(3)
C29 C30 1.458(11)
C29 H37A 0.9700
C29 H36B 0.9700
C30 C31 1.403(12)
C30 H38A 0.9700
C30 H39B 0.9700
C31 H42A 0.9600
C31 H41B 0.9600
C31 H40C 0.9600

loop_
_geom_hbond_atom_site_label_D
_geom_hbond_atom_site_label_H
_geom_hbond_atom_site_label_A
_geom_hbond_distance_DH
_geom_hbond_distance_HA
_geom_hbond_distance_DA
_geom_hbond_angle_DHA
_geom_hbond_site_symmetry_A
N3 H45 O4 0.86 2.51 2.941(4) 112.2 2_656
N2 H44 O2 0.86 2.23 2.864(4) 130.5 2_756
N4 H46 O5 0.83(4) 1.98(4) 2.612(5) 132(4) .
N1 H43 O1 0.84(4) 1.92(4) 2.618(5) 139(4) .

loop_
_geom_torsion_atom_site_label_1
_geom_torsion_atom_site_label_2
_geom_torsion_atom_site_label_3
_geom_torsion_atom_site_label_4
_geom_torsion
C7 N1 N2 C8 -169.9(3)
C8 N3 N4 C9 -173.8(4)
C16 O1 C1 C6 170.5(4)
C16 O1 C1 C2 -9.9(6)
O1 C1 C2 C3 -178.2(4)
C6 C1 C2 C3 1.4(6)
C1 C2 C3 C4 -0.8(7)
C2 C3 C4 C5 -0.4(8)
C3 C4 C5 C6 0.9(7)
O1 C1 C6 C5 178.8(3)
C2 C1 C6 C5 -0.8(6)
O1 C1 C6 C7 -1.0(6)
C2 C1 C6 C7 179.4(4)
C4 C5 C6 C1 -0.3(6)
C4 C5 C6 C7 179.5(4)
N2 N1 C7 O2 1.1(6)
N2 N1 C7 C6 -179.1(3)
C1 C6 C7 O2 -175.5(4)
C5 C6 C7 O2 4.7(6)
C1 C6 C7 N1 4.6(6)
C5 C6 C7 N1 -175.2(3)
N1 N2 C8 O3 -6.2(6)
N1 N2 C8 N3 174.9(3)
N4 N3 C8 O3 -5.2(6)
N4 N3 C8 N2 173.7(3)
N3 N4 C9 O4 -3.0(6)
N3 N4 C9 C10 177.2(3)
O4 C9 C10 C15 178.5(4)
N4 C9 C10 C15 -1.7(6)
O4 C9 C10 C11 0.7(6)
N4 C9 C10 C11 -179.5(4)
C15 C10 C11 C12 -0.3(6)
C9 C10 C11 C12 177.7(4)
C10 C11 C12 C13 -1.2(7)
C11 C12 C13 C14 1.9(7)
C12 C13 C14 C15 -1.0(7)
C24 O5 C15 C10 -176.2(4)
C24 O5 C15 C14 4.7(6)
C11 C10 C15 O5 -178.0(3)
C9 C10 C15 O5 4.3(6)
C11 C10 C15 C14 1.1(6)
C9 C10 C15 C14 -176.5(4)
C13 C14 C15 O5 178.6(4)
C13 C14 C15 C10 -0.5(6)
C1 O1 C16 C17 -178.5(4)
O1 C16 C17 C18 -176.2(5)
C16 C17 C18 C19 172.7(5)
C17 C18 C19 C20 -175.2(6)
C18 C19 C20 C21 -177.4(5)
C19 C20 C21 C22 -176.1(6)
C20 C21 C22 C23 -178.5(5)
C15 O5 C24 C25 -178.1(4)
O5 C24 C25 C26 65.5(6)
C24 C25 C26 C27 69.8(7)
C25 C26 C27 C28 179.8(7)
C26 C27 C28 C29 -175.7(8)
C27 C28 C29 C30 178.4(11)
C28 C29 C30 C31 100.9(15)

loop_
_cod_related_entry_id
_cod_related_entry_database
_cod_related_entry_code
1 ChemSpider 30660523
